data_7107093
loop_
_publ_author_name
'Celedonio Alvarez'
'Romen Carrillo'
'Raul Garcia-Rodriguez'
'Daniel Miguel'

_publ_section_title
;
 pH-driven dynamic stereoinduction: epimerization upon dimerization in
 rhenium(I) complexes
;
_journal_name_full Chem.Commun.
_journal_page_first 12765
_journal_paper_doi 10.1039/c1cc14799d
_journal_volume 47
_journal_year 2011
_chemical_formula_sum 'C31 H26 F3 N O8 P Re S'
_chemical_formula_weight 846.76
_chemical_name_systematic
;
?
;
_space_group_IT_number 2
_symmetry_cell_setting triclinic
_symmetry_space_group_name_Hall '-P 1'
_symmetry_space_group_name_H-M 'P -1'
_atom_sites_solution_hydrogens geom
_atom_sites_solution_primary direct
_atom_sites_solution_secondary difmap
_audit_creation_method SHELXL-97
_cell_angle_alpha 72.785(8)
_cell_angle_beta 89.968(8)
_cell_angle_gamma 63.120(7)
_cell_formula_units_Z 2
_cell_length_a 10.435(5)
_cell_length_b 10.745(5)
_cell_length_c 17.496(9)
_cell_measurement_reflns_used 1004
_cell_measurement_temperature 298(2)
_cell_measurement_theta_max 25.204
_cell_measurement_theta_min 2.861
_cell_volume 1650.8(14)
_computing_cell_refinement 'Bruker SMART'
_computing_data_collection 'Bruker SMART'
_computing_data_reduction 'Bruker SHELXTL'
_computing_molecular_graphics 'Bruker SHELXTL'
_computing_publication_material 'Bruker SHELXTL'
_computing_structure_refinement 'SHELXL-97 (Sheldrick, 1997)'
_computing_structure_solution
;
M. C. Burla, M. Camalli, B. Carrozzini, G. L. Cascarano, C. Giacovazzo,
G. Polidori and R. Spagna. J. Appl. Cryst. (2003). 36, 1103.'
;
_diffrn_ambient_temperature 298(2)
_diffrn_measured_fraction_theta_full 0.990
_diffrn_measured_fraction_theta_max 0.990
_diffrn_measurement_device_type 'CCD area detector'
_diffrn_measurement_method 'phi and omega scans'
_diffrn_radiation_monochromator graphite
_diffrn_radiation_source 'fine-focus sealed tube'
_diffrn_radiation_type MoK\a
_diffrn_radiation_wavelength 0.71073
_diffrn_reflns_av_R_equivalents 0.0251
_diffrn_reflns_av_sigmaI/netI 0.0323
_diffrn_reflns_limit_h_max 12
_diffrn_reflns_limit_h_min -12
_diffrn_reflns_limit_k_max 12
_diffrn_reflns_limit_k_min -12
_diffrn_reflns_limit_l_max 21
_diffrn_reflns_limit_l_min -21
_diffrn_reflns_number 13346
_diffrn_reflns_theta_full 25.37
_diffrn_reflns_theta_max 25.37
_diffrn_reflns_theta_min 1.23
_exptl_absorpt_coefficient_mu 3.859
_exptl_absorpt_correction_T_max 1.000000
_exptl_absorpt_correction_T_min 0.629919
_exptl_absorpt_correction_type multi-scan
_exptl_absorpt_process_details SADABS
_exptl_crystal_colour COLORLESS
_exptl_crystal_density_diffrn 1.704
_exptl_crystal_density_method 'not measured'
_exptl_crystal_description PRISM
_exptl_crystal_F_000 832
_exptl_crystal_size_max 0.22
_exptl_crystal_size_mid 0.20
_exptl_crystal_size_min 0.12
_refine_diff_density_max 0.708
_refine_diff_density_min -0.636
_refine_diff_density_rms 0.098
_refine_ls_extinction_method none
_refine_ls_goodness_of_fit_ref 1.061
_refine_ls_hydrogen_treatment constr
_refine_ls_matrix_type full
_refine_ls_number_parameters 419
_refine_ls_number_reflns 5998
_refine_ls_number_restraints 0
_refine_ls_restrained_S_all 1.061
_refine_ls_R_factor_all 0.0294
_refine_ls_R_factor_gt 0.0240
_refine_ls_shift/su_max 0.001
_refine_ls_shift/su_mean 0.000
_refine_ls_structure_factor_coef Fsqd
_refine_ls_weighting_details 'calc w=1/[\s^2^(Fo^2^)+(0.0398P)^2^+0.0000P] where P=(Fo^2^+2Fc^2^)/3'
_refine_ls_weighting_scheme calc
_refine_ls_wR_factor_gt 0.0579
_refine_ls_wR_factor_ref 0.0682
_reflns_number_gt 5363
_reflns_number_total 5998
_reflns_threshold_expression >2sigma(I)
_cod_data_source_file c1cc14799d.txt
_cod_data_source_block Compound_6a_rgreni
_cod_original_cell_volume 1650.6(14)
_cod_original_sg_symbol_H-M P-1
_cod_database_code 7107093

loop_
_symmetry_equiv_pos_as_xyz
'x, y, z'
'-x, -y, -z'

loop_
_atom_site_label
_atom_site_type_symbol
_atom_site_fract_x
_atom_site_fract_y
_atom_site_fract_z
_atom_site_U_iso_or_equiv
_atom_site_adp_type
_atom_site_occupancy
_atom_site_symmetry_multiplicity
_atom_site_calc_flag
_atom_site_refinement_flags
Re1 Re 0.321724(16) 0.447039(15) 0.280304(9) 0.03549(7) Uani 1 1 d .
P1 P 0.19366(11) 0.67579(11) 0.15884(6) 0.0356(2) Uani 1 1 d .
N1 N 0.3838(3) 0.5575(3) 0.34739(19) 0.0347(7) Uani 1 1 d .
C1 C 0.2494(5) 0.3549(5) 0.2246(3) 0.0520(11) Uani 1 1 d .
O1 O 0.2120(5) 0.2987(4) 0.1914(2) 0.0848(12) Uani 1 1 d .
C2 C 0.4087(5) 0.2625(5) 0.3714(3) 0.0541(12) Uani 1 1 d .
O2 O 0.4596(5) 0.1518(4) 0.4218(2) 0.0904(13) Uani 1 1 d .
C3 C 0.4926(5) 0.3764(5) 0.2329(3) 0.0545(12) Uani 1 1 d .
O3 O 0.5997(4) 0.3327(5) 0.2063(3) 0.0877(13) Uani 1 1 d .
O4 O 0.1406(3) 0.5435(3) 0.34272(16) 0.0360(6) Uani 1 1 d G
H4 H 0.0861 0.4934 0.3647 0.043 Uiso 1 1 d G
O5 O -0.1191(4) 0.6267(4) 0.4195(2) 0.0628(9) Uani 1 1 d .
C11 C 0.5110(4) 0.5642(5) 0.3432(3) 0.0457(10) Uani 1 1 d .
H11 H 0.5746 0.5178 0.3113 0.055 Uiso 1 1 calc R
C12 C 0.5492(5) 0.6364(5) 0.3840(3) 0.0533(11) Uani 1 1 d .
H12 H 0.6361 0.6404 0.3794 0.064 Uiso 1 1 calc R
C13 C 0.4556(5) 0.7027(5) 0.4320(3) 0.0540(12) Uani 1 1 d .
H13 H 0.4786 0.7528 0.4601 0.065 Uiso 1 1 calc R
C14 C 0.3278(5) 0.6949(5) 0.4382(3) 0.0445(10) Uani 1 1 d .
H14 H 0.2643 0.7396 0.4707 0.053 Uiso 1 1 calc R
C15 C 0.2940(4) 0.6203(4) 0.3960(2) 0.0340(8) Uani 1 1 d .
C16 C 0.1568(4) 0.6054(4) 0.4029(2) 0.0362(8) Uani 1 1 d .
H16 H 0.1670 0.5371 0.4569 0.043 Uiso 1 1 calc R
C17 C 0.0230(4) 0.7515(4) 0.3910(3) 0.0434(10) Uani 1 1 d .
H17A H 0.0059 0.8147 0.3353 0.052 Uiso 1 1 calc R
H17B H 0.0417 0.7992 0.4256 0.052 Uiso 1 1 calc R
C18 C -0.1132(4) 0.7390(5) 0.4092(3) 0.0445(10) Uani 1 1 d .
C19 C -0.2424(6) 0.8773(6) 0.4110(4) 0.0758(16) Uani 1 1 d .
H19A H -0.2327 0.8906 0.4622 0.114 Uiso 1 1 calc R
H19B H -0.3293 0.8696 0.4037 0.114 Uiso 1 1 calc R
H19C H -0.2478 0.9606 0.3682 0.114 Uiso 1 1 calc R
C21 C 0.0037(4) 0.7912(4) 0.1668(2) 0.0409(9) Uani 1 1 d .
C22 C -0.0837(5) 0.7239(5) 0.1898(3) 0.0492(11) Uani 1 1 d .
H22 H -0.0463 0.6233 0.1985 0.059 Uiso 1 1 calc R
C23 C -0.2247(5) 0.8053(7) 0.1996(3) 0.0633(14) Uani 1 1 d .
H23 H -0.2831 0.7602 0.2141 0.076 Uiso 1 1 calc R
C24 C -0.2801(5) 0.9549(7) 0.1877(3) 0.0712(15) Uani 1 1 d .
H24 H -0.3752 1.0097 0.1952 0.085 Uiso 1 1 calc R
C25 C -0.1960(5) 1.0217(6) 0.1652(3) 0.0630(13) Uani 1 1 d .
H25 H -0.2338 1.1220 0.1575 0.076 Uiso 1 1 calc R
C26 C -0.0545(5) 0.9420(5) 0.1537(3) 0.0470(10) Uani 1 1 d .
H26 H 0.0017 0.9890 0.1372 0.056 Uiso 1 1 calc R
C31 C 0.2671(4) 0.8056(4) 0.1333(2) 0.0392(9) Uani 1 1 d .
C32 C 0.2866(5) 0.8623(4) 0.1920(3) 0.0461(10) Uani 1 1 d .
H32 H 0.2671 0.8288 0.2438 0.055 Uiso 1 1 calc R
C33 C 0.3344(6) 0.9675(5) 0.1746(3) 0.0617(13) Uani 1 1 d .
H33 H 0.3484 1.0032 0.2145 0.074 Uiso 1 1 calc R
C34 C 0.3609(6) 1.0186(6) 0.0968(4) 0.0679(15) Uani 1 1 d .
H34 H 0.3906 1.0910 0.0840 0.081 Uiso 1 1 calc R
C35 C 0.3437(6) 0.9632(6) 0.0388(3) 0.0722(16) Uani 1 1 d .
H35 H 0.3634 0.9969 -0.0129 0.087 Uiso 1 1 calc R
C36 C 0.2971(5) 0.8574(6) 0.0564(3) 0.0586(12) Uani 1 1 d .
H36 H 0.2858 0.8207 0.0165 0.070 Uiso 1 1 calc R
C41 C 0.1815(5) 0.6362(5) 0.0651(2) 0.0436(10) Uani 1 1 d .
C42 C 0.3031(6) 0.5345(6) 0.0458(3) 0.0705(15) Uani 1 1 d .
H42 H 0.3913 0.4857 0.0804 0.085 Uiso 1 1 calc R
C43 C 0.2948(7) 0.5039(7) -0.0258(3) 0.0859(19) Uani 1 1 d .
H43 H 0.3774 0.4337 -0.0380 0.103 Uiso 1 1 calc R
C44 C 0.1679(8) 0.5752(7) -0.0778(3) 0.0822(18) Uani 1 1 d .
H44 H 0.1633 0.5541 -0.1253 0.099 Uiso 1 1 calc R
C45 C 0.0471(7) 0.6781(7) -0.0597(3) 0.0831(18) Uani 1 1 d .
H45 H -0.0399 0.7284 -0.0954 0.100 Uiso 1 1 calc R
C46 C 0.0530(6) 0.7083(6) 0.0118(3) 0.0640(13) Uani 1 1 d .
H46 H -0.0304 0.7778 0.0238 0.077 Uiso 1 1 calc R
C51 C 0.0117(10) 0.1462(8) 0.3474(5) 0.097(2) Uani 1 1 d .
F51 F 0.0790(5) 0.0430(4) 0.4175(4) 0.1412(19) Uani 1 1 d .
F52 F 0.0902(11) 0.1256(7) 0.2967(5) 0.283(6) Uani 1 1 d .
F53 F -0.0986(7) 0.1226(5) 0.3301(4) 0.174(3) Uani 1 1 d .
S51 S -0.05967(13) 0.32801(12) 0.35753(7) 0.0480(3) Uani 1 1 d .
O51 O 0.0684(4) 0.3316(4) 0.3809(3) 0.0902(14) Uani 1 1 d .
O52 O -0.1372(6) 0.4281(4) 0.2806(2) 0.1118(17) Uani 1 1 d .
O53 O -0.1456(5) 0.3219(5) 0.4189(3) 0.0946(14) Uani 1 1 d .

loop_
_atom_site_aniso_label
_atom_site_aniso_U_11
_atom_site_aniso_U_22
_atom_site_aniso_U_33
_atom_site_aniso_U_23
_atom_site_aniso_U_13
_atom_site_aniso_U_12
Re1 0.03675(10) 0.03165(9) 0.03642(10) -0.01572(7) 0.00678(6) -0.01211(7)
P1 0.0369(5) 0.0379(5) 0.0335(5) -0.0135(4) 0.0059(4) -0.0178(4)
N1 0.0282(16) 0.0385(17) 0.0362(18) -0.0134(14) 0.0046(13) -0.0141(14)
C1 0.067(3) 0.042(2) 0.051(3) -0.019(2) 0.015(2) -0.026(2)
O1 0.127(4) 0.082(3) 0.087(3) -0.051(2) 0.018(2) -0.069(3)
C2 0.059(3) 0.043(3) 0.051(3) -0.022(2) 0.012(2) -0.012(2)
O2 0.105(3) 0.044(2) 0.069(3) 0.0001(19) 0.005(2) -0.004(2)
C3 0.053(3) 0.053(3) 0.049(3) -0.026(2) 0.004(2) -0.013(2)
O3 0.055(2) 0.106(3) 0.086(3) -0.053(2) 0.029(2) -0.012(2)
O4 0.0355(14) 0.0376(14) 0.0427(16) -0.0195(12) 0.0098(12) -0.0198(12)
O5 0.0553(19) 0.058(2) 0.089(3) -0.0275(18) 0.0211(18) -0.0363(17)
C11 0.034(2) 0.056(3) 0.047(3) -0.020(2) 0.0092(18) -0.019(2)
C12 0.038(2) 0.071(3) 0.061(3) -0.023(2) 0.007(2) -0.033(2)
C13 0.060(3) 0.067(3) 0.053(3) -0.026(2) 0.005(2) -0.041(3)
C14 0.049(2) 0.051(2) 0.043(2) -0.023(2) 0.0118(19) -0.027(2)
C15 0.036(2) 0.0356(19) 0.0284(19) -0.0088(16) 0.0033(16) -0.0161(17)
C16 0.037(2) 0.039(2) 0.039(2) -0.0183(17) 0.0122(17) -0.0205(17)
C17 0.041(2) 0.043(2) 0.052(3) -0.0226(19) 0.0132(19) -0.0204(19)
C18 0.041(2) 0.052(3) 0.047(3) -0.023(2) 0.0125(19) -0.023(2)
C19 0.052(3) 0.068(3) 0.103(5) -0.038(3) 0.032(3) -0.019(3)
C21 0.034(2) 0.046(2) 0.036(2) -0.0118(18) 0.0001(17) -0.0142(18)
C22 0.044(2) 0.051(3) 0.048(3) -0.009(2) 0.001(2) -0.023(2)
C23 0.040(3) 0.090(4) 0.054(3) -0.011(3) 0.003(2) -0.034(3)
C24 0.037(3) 0.089(4) 0.062(3) -0.025(3) 0.005(2) -0.008(3)
C25 0.056(3) 0.054(3) 0.063(3) -0.026(2) 0.005(2) -0.010(2)
C26 0.045(2) 0.046(2) 0.044(2) -0.0139(19) 0.0039(19) -0.017(2)
C31 0.036(2) 0.041(2) 0.039(2) -0.0101(17) 0.0051(17) -0.0178(18)
C32 0.054(3) 0.043(2) 0.045(2) -0.0137(19) 0.007(2) -0.027(2)
C33 0.067(3) 0.058(3) 0.066(3) -0.019(2) 0.004(3) -0.035(3)
C34 0.063(3) 0.068(3) 0.081(4) -0.012(3) 0.014(3) -0.045(3)
C35 0.086(4) 0.092(4) 0.056(3) -0.012(3) 0.020(3) -0.064(4)
C36 0.070(3) 0.077(3) 0.045(3) -0.020(2) 0.017(2) -0.048(3)
C41 0.053(3) 0.050(2) 0.033(2) -0.0154(19) 0.0065(19) -0.027(2)
C42 0.062(3) 0.096(4) 0.045(3) -0.035(3) 0.009(2) -0.023(3)
C43 0.087(4) 0.108(5) 0.057(3) -0.049(3) 0.022(3) -0.028(4)
C44 0.109(5) 0.107(5) 0.054(3) -0.049(3) 0.013(3) -0.057(4)
C45 0.084(4) 0.110(5) 0.056(3) -0.036(3) -0.011(3) -0.041(4)
C46 0.064(3) 0.076(3) 0.053(3) -0.031(3) -0.001(2) -0.027(3)
C51 0.149(7) 0.071(4) 0.115(6) -0.049(4) 0.062(5) -0.076(5)
F51 0.151(4) 0.050(2) 0.188(5) -0.025(3) -0.019(4) -0.029(2)
F52 0.465(13) 0.163(5) 0.363(10) -0.207(7) 0.335(11) -0.192(7)
F53 0.248(7) 0.111(4) 0.200(6) -0.045(4) -0.041(5) -0.119(4)
S51 0.0584(7) 0.0451(6) 0.0530(7) -0.0204(5) 0.0190(5) -0.0322(5)
O51 0.061(2) 0.057(2) 0.169(4) -0.045(3) 0.014(2) -0.0361(19)
O52 0.196(5) 0.079(3) 0.062(3) -0.003(2) -0.010(3) -0.079(3)
O53 0.102(3) 0.092(3) 0.102(3) -0.034(2) 0.062(3) -0.055(3)

loop_
_atom_type_symbol
_atom_type_description
_atom_type_scat_dispersion_real
_atom_type_scat_dispersion_imag
_atom_type_scat_source
C C 0.0033 0.0016 'International Tables Vol C Tables 4.2.6.8 and 6.1.1.4'
H H 0.0000 0.0000 'International Tables Vol C Tables 4.2.6.8 and 6.1.1.4'
N N 0.0061 0.0033 'International Tables Vol C Tables 4.2.6.8 and 6.1.1.4'
O O 0.0106 0.0060 'International Tables Vol C Tables 4.2.6.8 and 6.1.1.4'
P P 0.1023 0.0942 'International Tables Vol C Tables 4.2.6.8 and 6.1.1.4'
Re Re -1.0185 7.2310 'International Tables Vol C Tables 4.2.6.8 and 6.1.1.4'
S S 0.1246 0.1234 'International Tables Vol C Tables 4.2.6.8 and 6.1.1.4'
F F 0.0171 0.0103 'International Tables Vol C Tables 4.2.6.8 and 6.1.1.4'

loop_
_geom_angle_atom_site_label_1
_geom_angle_atom_site_label_2
_geom_angle_atom_site_label_3
_geom_angle
C3 Re1 C1 87.9(2)
C3 Re1 C2 89.7(2)
C1 Re1 C2 88.5(2)
C3 Re1 N1 97.52(17)
C1 Re1 N1 174.63(15)
C2 Re1 N1 91.58(17)
C3 Re1 O4 171.32(15)
C1 Re1 O4 100.82(16)
C2 Re1 O4 90.87(15)
N1 Re1 O4 73.81(11)
C3 Re1 P1 92.08(15)
C1 Re1 P1 86.20(14)
C2 Re1 P1 174.34(15)
N1 Re1 P1 93.52(9)
O4 Re1 P1 88.22(8)
C31 P1 C41 103.99(19)
C31 P1 C21 103.44(19)
C41 P1 C21 104.00(19)
C31 P1 Re1 118.17(13)
C41 P1 Re1 113.11(14)
C21 P1 Re1 112.66(14)
C15 N1 C11 118.5(3)
C15 N1 Re1 118.9(2)
C11 N1 Re1 122.5(3)
O1 C1 Re1 177.6(5)
O2 C2 Re1 176.8(4)
O3 C3 Re1 177.6(4)
C16 O4 Re1 119.9(2)
C16 O4 H4 104.8
Re1 O4 H4 121.1
N1 C11 C12 122.7(4)
N1 C11 H11 118.6
C12 C11 H11 118.6
C11 C12 C13 118.2(4)
C11 C12 H12 120.9
C13 C12 H12 120.9
C12 C13 C14 120.0(4)
C12 C13 H13 120.0
C14 C13 H13 120.0
C13 C14 C15 119.7(4)
C13 C14 H14 120.1
C15 C14 H14 120.1
N1 C15 C14 120.8(3)
N1 C15 C16 117.7(3)
C14 C15 C16 121.5(3)
O4 C16 C17 109.7(3)
O4 C16 C15 108.4(3)
C17 C16 C15 112.5(3)
O4 C16 H16 108.7
C17 C16 H16 108.7
C15 C16 H16 108.7
C16 C17 C18 114.3(3)
C16 C17 H17A 108.7
C18 C17 H17A 108.7
C16 C17 H17B 108.7
C18 C17 H17B 108.7
H17A C17 H17B 107.6
O5 C18 C19 121.8(4)
O5 C18 C17 122.2(4)
C19 C18 C17 116.0(4)
C18 C19 H19A 109.5
C18 C19 H19B 109.5
H19A C19 H19B 109.5
C18 C19 H19C 109.5
H19A C19 H19C 109.5
H19B C19 H19C 109.5
C26 C21 C22 118.9(4)
C26 C21 P1 122.5(3)
C22 C21 P1 118.6(3)
C23 C22 C21 120.4(5)
C23 C22 H22 119.8
C21 C22 H22 119.8
C22 C23 C24 119.9(5)
C22 C23 H23 120.0
C24 C23 H23 120.0
C25 C24 C23 120.2(5)
C25 C24 H24 119.9
C23 C24 H24 119.9
C24 C25 C26 120.6(5)
C24 C25 H25 119.7
C26 C25 H25 119.7
C25 C26 C21 119.9(4)
C25 C26 H26 120.0
C21 C26 H26 120.0
C36 C31 C32 118.1(4)
C36 C31 P1 122.9(3)
C32 C31 P1 118.9(3)
C33 C32 C31 121.4(4)
C33 C32 H32 119.3
C31 C32 H32 119.3
C32 C33 C34 118.9(5)
C32 C33 H33 120.5
C34 C33 H33 120.5
C35 C34 C33 120.4(5)
C35 C34 H34 119.8
C33 C34 H34 119.8
C34 C35 C36 120.6(5)
C34 C35 H35 119.7
C36 C35 H35 119.7
C35 C36 C31 120.6(5)
C35 C36 H36 119.7
C31 C36 H36 119.7
C42 C41 C46 118.4(4)
C42 C41 P1 119.9(3)
C46 C41 P1 121.7(4)
C41 C42 C43 120.2(5)
C41 C42 H42 119.9
C43 C42 H42 119.9
C44 C43 C42 121.0(6)
C44 C43 H43 119.5
C42 C43 H43 119.5
C43 C44 C45 119.2(5)
C43 C44 H44 120.4
C45 C44 H44 120.4
C44 C45 C46 120.5(5)
C44 C45 H45 119.7
C46 C45 H45 119.7
C41 C46 C45 120.6(5)
C41 C46 H46 119.7
C45 C46 H46 119.7
F52 C51 F51 109.9(9)
F52 C51 F53 108.3(8)
F51 C51 F53 103.0(5)
F52 C51 S51 115.0(5)
F51 C51 S51 110.4(5)
F53 C51 S51 109.5(6)
O53 S51 O52 115.0(3)
O53 S51 O51 114.1(3)
O52 S51 O51 114.9(3)
O53 S51 C51 103.1(3)
O52 S51 C51 105.1(3)
O51 S51 C51 102.5(3)

loop_
_geom_bond_atom_site_label_1
_geom_bond_atom_site_label_2
_geom_bond_distance
Re1 C3 1.895(5)
Re1 C1 1.935(5)
Re1 C2 1.949(5)
Re1 N1 2.174(3)
Re1 O4 2.176(3)
Re1 P1 2.5068(14)
P1 C31 1.825(4)
P1 C41 1.830(4)
P1 C21 1.835(4)
N1 C15 1.351(5)
N1 C11 1.362(5)
C1 O1 1.129(5)
C2 O2 1.133(5)
C3 O3 1.158(6)
O4 C16 1.449(4)
O4 H4 0.9569
O5 C18 1.196(5)
C11 C12 1.370(6)
C11 H11 0.9300
C12 C13 1.375(6)
C12 H12 0.9300
C13 C14 1.376(6)
C13 H13 0.9300
C14 C15 1.385(5)
C14 H14 0.9300
C15 C16 1.512(5)
C16 C17 1.510(5)
C16 H16 0.9800
C17 C18 1.512(6)
C17 H17A 0.9700
C17 H17B 0.9700
C18 C19 1.497(6)
C19 H19A 0.9600
C19 H19B 0.9600
C19 H19C 0.9600
C21 C26 1.392(6)
C21 C22 1.392(6)
C22 C23 1.373(7)
C22 H22 0.9300
C23 C24 1.387(8)
C23 H23 0.9300
C24 C25 1.357(8)
C24 H24 0.9300
C25 C26 1.383(6)
C25 H25 0.9300
C26 H26 0.9300
C31 C36 1.390(6)
C31 C32 1.396(6)
C32 C33 1.388(6)
C32 H32 0.9300
C33 C34 1.388(7)
C33 H33 0.9300
C34 C35 1.367(8)
C34 H34 0.9300
C35 C36 1.383(7)
C35 H35 0.9300
C36 H36 0.9300
C41 C42 1.372(6)
C41 C46 1.379(6)
C42 C43 1.397(7)
C42 H42 0.9300
C43 C44 1.357(8)
C43 H43 0.9300
C44 C45 1.363(8)
C44 H44 0.9300
C45 C46 1.390(7)
C45 H45 0.9300
C46 H46 0.9300
C51 F52 1.208(8)
C51 F51 1.311(9)
C51 F53 1.339(9)
C51 S51 1.814(6)
S51 O53 1.404(4)
S51 O52 1.408(4)
S51 O51 1.419(4)

loop_
_geom_hbond_atom_site_label_D
_geom_hbond_atom_site_label_H
_geom_hbond_atom_site_label_A
_geom_hbond_distance_DH
_geom_hbond_distance_HA
_geom_hbond_distance_DA
_geom_hbond_angle_DHA
O4 H4 O51 0.96 1.77 2.616(4) 145.6
